data_9011089
loop_
_publ_author_name
'Bosio, L.'
'Defrain, A.'
'Curien, H.'
'Rimsky, A.'

_publ_section_title
;
 Structure cristalline du gallium-beta
 Sample: at T = 248.15 K
 Note: structure known as beta phase
;
_journal_name_full 'Acta Crystallographica, Section B'
_journal_page_first 995
_journal_page_last 995
_journal_paper_doi 10.1107/S0567740869003360
_journal_volume 25
_journal_year 1969
_chemical_compound_source Synthetic
_chemical_formula_sum Ga
_chemical_name_common Gallium
_chemical_name_mineral Gallium
_space_group_IT_number 15
_symmetry_space_group_name_Hall '-C 2yc'
_symmetry_space_group_name_H-M 'C 1 2/c 1'
_cell_angle_alpha 90
_cell_angle_beta 92.02
_cell_angle_gamma 90
_cell_length_a 2.766
_cell_length_b 8.053
_cell_length_c 3.332
_cell_formula_units_Z 4
_cell_volume 74.173
_database_code_amcsd 0009351
_diffrn_ambient_temperature 248.15
_exptl_crystal_density_diffrn 6.244
_cod_database_code 9011089

loop_
_space_group_symop_operation_xyz
x,y,z
1/2+x,1/2+y,z
x,-y,1/2+z
1/2+x,1/2-y,1/2+z
-x,y,1/2-z
1/2-x,1/2+y,1/2-z
-x,-y,-z
1/2-x,1/2-y,-z

loop_
_atom_site_label
_atom_site_fract_x
_atom_site_fract_y
_atom_site_fract_z
Ga 0.00000 0.13100 0.25000

loop_
_cod_related_entry_id
_cod_related_entry_database
_cod_related_entry_code
1 ChemSpider 4514603
2 AMCSD 0009351
